data_7210591
loop_
_publ_author_name
'Tang, Bei-bei'
'Ma, Heng'
'Li, Guan-zheng'
'Wang, Yue-bing'
'Anwar, Gulinazi'
'Shi, Rufei'
'Li, Hui'

_publ_section_title
;
 Synthesis, crystal structures and luminescent properties of tetranuclear
 Zn molecular clusters with aroylhydrazone ligand
;
_journal_issue 40
_journal_name_full CrystEngComm
_journal_page_first 8069
_journal_paper_doi 10.1039/c3ce41034j
_journal_volume 15
_journal_year 2013
_chemical_formula_moiety 'C65 H67 N11 O22 Zn4'
_chemical_formula_sum 'C65 H67 N11 O22 Zn4'
_chemical_formula_weight 1615.86
_chemical_name_common complex1
_chemical_name_systematic
; 
 ? 
;
_space_group_IT_number 81
_symmetry_cell_setting tetragonal
_symmetry_space_group_name_Hall 'P -4'
_symmetry_space_group_name_H-M 'P -4'
_atom_sites_solution_hydrogens geom
_atom_sites_solution_primary direct
_atom_sites_solution_secondary difmap
_audit_creation_method SHELXL-97
_cell_angle_alpha 90.00
_cell_angle_beta 90.00
_cell_angle_gamma 90.00
_cell_formula_units_Z 2
_cell_length_a 14.789(2)
_cell_length_b 14.789(2)
_cell_length_c 17.044(3)
_cell_measurement_reflns_used 9268
_cell_measurement_temperature 153(2)
_cell_measurement_theta_max 27.4898
_cell_measurement_theta_min 3.0029
_cell_volume 3727.8(10)
_computing_cell_refinement 'Bruker SMART'
_computing_data_collection 'Bruker SMART'
_computing_data_reduction 'Bruker SMART'
_computing_molecular_graphics 'Bruker SHELXTL'
_computing_publication_material 'Bruker SHELXTL'
_computing_structure_refinement 'SHELXL-97 (Sheldrick, 1997)'
_computing_structure_solution 'SHELXS-97 (Sheldrick, 1990)'
_diffrn_ambient_temperature 153(2)
_diffrn_detector_area_resol_mean 0
_diffrn_measured_fraction_theta_full 0.998
_diffrn_measured_fraction_theta_max 0.998
_diffrn_measurement_device_type 'CCD area detector'
_diffrn_measurement_method 'phi and omega scans'
_diffrn_radiation_monochromator graphite
_diffrn_radiation_source 'fine-focus sealed tube'
_diffrn_radiation_type MoK\a
_diffrn_radiation_wavelength 0.71073
_diffrn_reflns_av_R_equivalents 0.0544
_diffrn_reflns_av_sigmaI/netI 0.0623
_diffrn_reflns_limit_h_max 18
_diffrn_reflns_limit_h_min -19
_diffrn_reflns_limit_k_max 19
_diffrn_reflns_limit_k_min -19
_diffrn_reflns_limit_l_max 22
_diffrn_reflns_limit_l_min -19
_diffrn_reflns_number 29857
_diffrn_reflns_theta_full 27.47
_diffrn_reflns_theta_max 27.47
_diffrn_reflns_theta_min 3.00
_diffrn_standards_decay_% 0
_diffrn_standards_interval_count 0
_diffrn_standards_interval_time 0
_diffrn_standards_number 0
_exptl_absorpt_coefficient_mu 1.350
_exptl_absorpt_correction_T_max 1.0000
_exptl_absorpt_correction_T_min 0.8828
_exptl_absorpt_correction_type multi-scan
_exptl_absorpt_process_details
;
Higashi, T. (1995). Program for Absorption Correction.
    Rigaku Corporation, Tokyo, Japan.
;
_exptl_crystal_colour Yellow
_exptl_crystal_density_diffrn 1.439
_exptl_crystal_density_method 'not measured'
_exptl_crystal_description Chunk
_exptl_crystal_F_000 1658
_exptl_crystal_size_max 0.1570
_exptl_crystal_size_mid 0.1550
_exptl_crystal_size_min 0.0990
_refine_diff_density_max 0.960
_refine_diff_density_min -0.486
_refine_diff_density_rms 0.110
_refine_ls_abs_structure_details 'Flack H D (1983), Acta Cryst. A39, 876-881'
_refine_ls_abs_structure_Flack 0.483(18)
_refine_ls_extinction_method none
_refine_ls_goodness_of_fit_ref 1.089
_refine_ls_hydrogen_treatment constr
_refine_ls_matrix_type full
_refine_ls_number_parameters 488
_refine_ls_number_reflns 8519
_refine_ls_number_restraints 305
_refine_ls_restrained_S_all 1.097
_refine_ls_R_factor_all 0.0848
_refine_ls_R_factor_gt 0.0641
_refine_ls_shift/su_max 0.002
_refine_ls_shift/su_mean 0.000
_refine_ls_structure_factor_coef Fsqd
_refine_ls_weighting_details 'calc w=1/[\s^2^(Fo^2^)+(0.1003P)^2^+0.8212P] where P=(Fo^2^+2Fc^2^)/3'
_refine_ls_weighting_scheme calc
_refine_ls_wR_factor_gt 0.1685
_refine_ls_wR_factor_ref 0.1828
_reflns_number_gt 6510
_reflns_number_total 8519
_reflns_threshold_expression >2sigma(I)
_cod_data_source_file c3ce41034j.txt
_cod_data_source_block bo1293
_cod_depositor_comments
;
The following automatic conversions were performed:

'_symmetry_cell_setting' value 'Tetragonal' changed to 'tetragonal'
according to /home/saulius/struct/CIF-dictionaries/cif_core.dic
dictionary named 'cif_core.dic' version 2.4.2 from 2011-04-26.

Automatic conversion script
Id: cif_fix_values 1891 2012-01-12 08:04:46Z andrius 
;
_cod_original_cell_volume 3727.9(11)
_cod_original_sg_symbol_Hall -P4
_cod_original_sg_symbol_H-M P-4
_cod_database_code 7210591

loop_
_symmetry_equiv_pos_as_xyz
'x, y, z'
'-x, -y, z'
'y, -x, -z'
'-y, x, -z'

loop_
_atom_site_label
_atom_site_type_symbol
_atom_site_fract_x
_atom_site_fract_y
_atom_site_fract_z
_atom_site_U_iso_or_equiv
_atom_site_adp_type
_atom_site_occupancy
_atom_site_symmetry_multiplicity
_atom_site_calc_flag
_atom_site_refinement_flags
_atom_site_disorder_assembly
_atom_site_disorder_group
Zn1 Zn 0.38216(5) 0.54920(5) 0.43928(4) 0.03553(18) Uani 1 1 d . . .
N1 N 0.3799(4) 0.5208(3) 0.3196(2) 0.0295(9) Uani 1 1 d U . .
O1 O 0.4302(3) 0.4225(3) 0.4484(2) 0.0345(9) Uani 1 1 d U . .
C1 C 0.3641(5) 0.1959(4) 0.3155(4) 0.0464(16) Uani 1 1 d U . .
H1 H 0.3482 0.1448 0.2869 0.056 Uiso 1 1 calc R . .
Zn2 Zn 0.12440(5) 0.98233(5) 0.06570(4) 0.03872(19) Uani 1 1 d . . .
O2 O 0.2595(3) 0.5584(3) 0.4863(2) 0.0416(10) Uani 1 1 d U . .
C2 C 0.3617(5) 0.2795(4) 0.2815(4) 0.0369(13) Uani 1 1 d U . .
H2A H 0.3465 0.2846 0.2287 0.044 Uiso 1 1 calc R . .
N2 N 0.1234(4) 1.0256(4) 0.1826(3) 0.0460(13) Uani 1 1 d U . .
O3 O 0.3884(3) 0.6776(3) 0.3881(2) 0.0384(10) Uani 1 1 d U . .
C3 C 0.4078(5) 0.3505(4) 0.4030(3) 0.0336(13) Uani 1 1 d U . .
N3 N 0.3701(4) 0.2516(4) 0.0395(3) 0.0407(12) Uani 1 1 d U . .
O4 O 0.3589(4) 1.0049(3) 0.1511(3) 0.0581(14) Uani 1 1 d U . .
H4A H 0.3255 1.0008 0.1129 0.087 Uiso 1 1 calc R . .
C4 C 0.3817(4) 0.3581(4) 0.3244(3) 0.0323(12) Uani 1 1 d U . .
N4 N 0.1048(7) 0.2988(8) 0.4594(6) 0.046(3) Uani 0.50 1 d PDU B .
O5 O 0.0620(3) 1.1013(3) 0.0442(2) 0.0360(9) Uani 1 1 d U . .
C5 C 0.3762(4) 0.4431(4) 0.2840(3) 0.0315(12) Uani 1 1 d U . .
H5A H 0.3697 0.4426 0.2297 0.038 Uiso 1 1 calc R . .
O6 O 0.2518(3) 0.9819(3) 0.0314(3) 0.0415(10) Uani 1 1 d U . .
N6 N 0.3756(4) 0.5984(3) 0.2739(3) 0.0354(11) Uani 1 1 d U . .
H6A H 0.3695 0.5967 0.2238 0.042 Uiso 1 1 calc R . .
C7 C 0.3817(4) 0.6772(4) 0.3146(4) 0.0341(12) Uani 1 1 d U . .
O7 O 0.1149(3) 0.8636(3) 0.1293(3) 0.0455(11) Uani 1 1 d U . .
N7 N 0.1312(4) 0.9554(5) 0.2327(3) 0.0509(14) Uani 1 1 d U . .
H21A H 0.1408 0.9633 0.2820 0.061 Uiso 1 1 calc R . .
C8 C 0.3772(4) 0.7611(4) 0.2681(4) 0.0332(12) Uani 1 1 d U . .
O8 O 0.1359(4) 0.5558(4) 0.3838(4) 0.078(2) Uani 1 1 d U . .
H8A H 0.1760 0.5580 0.4169 0.116 Uiso 1 1 calc R . .
C9 C 0.3457(4) 0.7638(4) 0.1919(3) 0.0315(12) Uani 1 1 d U . .
H9A H 0.3290 0.7106 0.1667 0.038 Uiso 1 1 calc R . .
O9 O 0.4060(4) 0.3898(3) 0.0872(3) 0.0538(13) Uani 1 1 d U . .
C10 C 0.3388(4) 0.8456(4) 0.1530(4) 0.0337(12) Uani 1 1 d U . .
H10A H 0.3156 0.8467 0.1024 0.040 Uiso 1 1 calc R . .
O10 O 0.4061(4) 0.5740(3) 0.1130(3) 0.0515(13) Uani 1 1 d . . .
H10G H 0.4287 0.5215 0.1178 0.062 Uiso 1 1 d R . .
H10H H 0.4492 0.6103 0.1032 0.062 Uiso 1 1 d R . .
C11 C 0.3651(5) 0.9240(5) 0.1867(4) 0.0423(14) Uani 1 1 d U . .
O11 O 0.0919(9) -0.0048(9) 0.3914(5) 0.071(3) Uani 0.50 1 d PU . .
H11B H 0.1142 0.0479 0.3950 0.085 Uiso 0.50 1 d PR . .
H11A H 0.0345 -0.0023 0.3907 0.085 Uiso 0.50 1 d PR . .
C12 C 0.3967(5) 0.9232(5) 0.2641(5) 0.0567(18) Uani 1 1 d U . .
H12A H 0.4140 0.9767 0.2885 0.068 Uiso 1 1 calc R . .
C13 C 0.4018(5) 0.8414(4) 0.3039(5) 0.0507(17) Uani 1 1 d U . .
H13A H 0.4223 0.8405 0.3555 0.061 Uiso 1 1 calc R . .
C14 C 0.2637(4) 0.5867(4) 0.5617(4) 0.0378(12) Uani 1 1 d U . .
C15 C 0.1883(5) 0.6089(5) 0.6052(4) 0.0466(16) Uani 1 1 d U . .
H15 H 0.1314 0.6061 0.5820 0.056 Uiso 1 1 calc R . .
C16 C 0.1183(5) 1.3503(6) 0.1458(5) 0.0571(19) Uani 1 1 d U . .
H16 H 0.1323 1.4068 0.1664 0.069 Uiso 1 1 calc R . .
C17 C 0.1365(5) 1.2724(6) 0.1890(5) 0.0555(18) Uani 1 1 d U . .
H17A H 0.1618 1.2775 0.2387 0.067 Uiso 1 1 calc R . .
C18 C 0.0797(4) 1.1788(4) 0.0799(4) 0.0357(13) Uani 1 1 d U . .
C19 C 0.1167(5) 1.1845(5) 0.1579(4) 0.0459(15) Uani 1 1 d U . .
C20 C 0.1299(5) 1.1056(6) 0.2066(4) 0.0485(16) Uani 1 1 d U . .
H20A H 0.1443 1.1147 0.2591 0.058 Uiso 1 1 calc R . .
C22 C 0.1230(5) 0.8728(6) 0.2013(4) 0.0462(15) Uani 1 1 d U . .
C23 C 0.1244(4) 0.7928(6) 0.2531(4) 0.0465(15) Uani 1 1 d U . .
C24 C 0.1617(5) 0.7947(6) 0.3291(4) 0.0503(16) Uani 1 1 d U . .
H24A H 0.1844 0.8486 0.3491 0.060 Uiso 1 1 calc R . .
C25 C 0.1651(5) 0.7175(6) 0.3739(4) 0.0573(18) Uani 1 1 d U . .
H25A H 0.1887 0.7199 0.4244 0.069 Uiso 1 1 calc R . .
C26 C 0.1331(6) 0.6349(6) 0.3440(5) 0.0582(18) Uani 1 1 d U . .
C27 C 0.0966(6) 0.6317(6) 0.2664(5) 0.0612(19) Uani 1 1 d U . .
H27A H 0.0756 0.5776 0.2454 0.073 Uiso 1 1 calc R . .
C28 C 0.0933(5) 0.7112(6) 0.2230(5) 0.0540(17) Uani 1 1 d U . .
H28A H 0.0696 0.7098 0.1725 0.065 Uiso 1 1 calc R . .
C29 C 0.2597(5) 0.9417(4) -0.0392(4) 0.0395(14) Uani 1 1 d U . .
C30 C 0.3433(5) 0.9207(4) -0.0718(4) 0.0464(15) Uani 1 1 d U . .
H30 H 0.3957 0.9329 -0.0435 0.056 Uiso 1 1 calc R . .
C31 C 0.3559(5) 0.3386(4) 0.0505(4) 0.0424(15) Uani 1 1 d U . .
H31A H 0.3037 0.3633 0.0288 0.051 Uiso 1 1 calc R . .
C32 C 0.4510(5) 0.2079(5) 0.0717(6) 0.061(2) Uani 1 1 d U . .
H32A H 0.4845 0.2508 0.1024 0.091 Uiso 1 1 calc R . .
H32B H 0.4881 0.1863 0.0295 0.091 Uiso 1 1 calc R . .
H32C H 0.4333 0.1579 0.1043 0.091 Uiso 1 1 calc R . .
C33 C 0.3096(6) 0.1970(6) -0.0092(6) 0.066(2) Uani 1 1 d U . .
H33A H 0.2589 0.2331 -0.0253 0.098 Uiso 1 1 calc R . .
H33B H 0.2885 0.1460 0.0205 0.098 Uiso 1 1 calc R . .
H33C H 0.3417 0.1761 -0.0547 0.098 Uiso 1 1 calc R . .
C36 C 0.1774(10) 0.3421(11) 0.4343(10) 0.068(4) Uani 0.50 1 d PDU . .
H36A H 0.1702 0.4058 0.4430 0.102 Uiso 0.50 1 calc PR . .
H36B H 0.1854 0.3310 0.3792 0.102 Uiso 0.50 1 calc PR . .
H36C H 0.2296 0.3209 0.4623 0.102 Uiso 0.50 1 calc PR . .
C100 C 0.0851(13) 0.2116(10) 0.4405(11) 0.079(4) Uani 0.50 1 d PDU . .
H100 H 0.0359 0.1994 0.4083 0.095 Uiso 0.50 1 calc PR A 1
C101 C 0.0393(13) 0.3367(15) 0.5101(13) 0.100(6) Uani 0.50 1 d PDU . .
H10C H 0.0464 0.4012 0.5115 0.151 Uiso 0.50 1 calc PR B .
H10D H 0.0471 0.3126 0.5620 0.151 Uiso 0.50 1 calc PR . .
H10E H -0.0201 0.3220 0.4913 0.151 Uiso 0.50 1 calc PR . .
O102 O 0.1282(14) 0.1531(15) 0.4636(13) 0.139(6) Uani 0.50 1 d PDU B 1

loop_
_atom_site_aniso_label
_atom_site_aniso_U_11
_atom_site_aniso_U_22
_atom_site_aniso_U_33
_atom_site_aniso_U_23
_atom_site_aniso_U_13
_atom_site_aniso_U_12
Zn1 0.0483(4) 0.0371(3) 0.0211(3) -0.0019(3) -0.0049(3) 0.0038(3)
N1 0.041(3) 0.028(2) 0.019(2) 0.0004(17) -0.0076(19) -0.001(2)
O1 0.050(2) 0.031(2) 0.0226(19) 0.0029(16) -0.0025(18) -0.0017(18)
C1 0.064(4) 0.029(3) 0.046(4) -0.002(3) -0.004(3) -0.006(3)
Zn2 0.0383(4) 0.0463(4) 0.0315(3) -0.0015(3) 0.0009(3) 0.0060(3)
O2 0.044(3) 0.055(3) 0.026(2) -0.0014(19) -0.0100(18) 0.007(2)
C2 0.046(3) 0.037(3) 0.028(3) 0.001(2) -0.004(2) -0.001(3)
N2 0.048(3) 0.055(3) 0.035(3) 0.001(2) -0.004(2) 0.014(3)
O3 0.051(3) 0.036(2) 0.029(2) -0.0030(17) -0.0094(19) 0.007(2)
C3 0.050(3) 0.023(3) 0.028(3) 0.001(2) 0.002(2) -0.008(2)
N3 0.040(3) 0.032(3) 0.050(3) -0.004(2) -0.002(2) 0.000(2)
O4 0.055(3) 0.033(3) 0.086(4) 0.016(2) -0.030(3) -0.009(2)
C4 0.037(3) 0.037(3) 0.023(2) 0.000(2) -0.002(2) -0.004(2)
N4 0.030(5) 0.071(6) 0.038(5) -0.010(5) 0.007(4) -0.011(5)
O5 0.039(2) 0.037(2) 0.032(2) -0.0043(17) -0.0029(17) 0.0002(18)
C5 0.042(3) 0.032(3) 0.021(3) -0.003(2) -0.001(2) -0.003(2)
O6 0.040(2) 0.040(2) 0.044(2) 0.0032(19) 0.0000(19) 0.002(2)
N6 0.049(3) 0.030(2) 0.028(2) 0.0025(19) -0.001(2) 0.003(2)
C7 0.038(3) 0.031(3) 0.033(3) -0.004(2) -0.003(2) 0.004(2)
O7 0.040(2) 0.059(3) 0.037(2) 0.006(2) -0.002(2) -0.003(2)
N7 0.051(3) 0.073(4) 0.029(2) 0.004(3) -0.005(2) 0.013(3)
C8 0.035(3) 0.030(3) 0.035(3) 0.001(2) -0.005(2) 0.002(2)
O8 0.084(4) 0.075(4) 0.073(4) 0.028(3) -0.046(3) -0.019(3)
C9 0.035(3) 0.030(3) 0.030(3) -0.001(2) -0.001(2) 0.000(2)
O9 0.077(4) 0.037(3) 0.048(3) -0.005(2) -0.011(2) -0.010(2)
C10 0.032(3) 0.037(3) 0.033(3) 0.007(2) -0.002(2) -0.001(2)
O10 0.081(4) 0.034(2) 0.039(2) 0.002(2) 0.008(2) 0.005(2)
C11 0.036(3) 0.031(3) 0.059(4) 0.011(3) -0.014(3) 0.001(2)
O11 0.096(7) 0.094(7) 0.023(4) -0.013(5) 0.002(5) 0.049(6)
C12 0.064(4) 0.032(3) 0.074(4) 0.001(3) -0.032(4) -0.005(3)
C13 0.057(4) 0.027(3) 0.069(4) -0.006(3) -0.033(3) 0.002(3)
C14 0.035(3) 0.050(3) 0.029(3) -0.003(3) -0.007(3) 0.002(2)
C15 0.032(3) 0.063(4) 0.044(4) -0.004(3) -0.001(3) 0.006(3)
C16 0.046(4) 0.053(4) 0.072(5) -0.021(4) 0.002(4) -0.013(3)
C17 0.042(3) 0.068(4) 0.056(4) -0.026(3) -0.006(3) 0.001(3)
C18 0.031(3) 0.035(3) 0.041(3) -0.010(2) 0.003(2) -0.001(2)
C19 0.038(3) 0.056(4) 0.043(3) -0.018(3) -0.001(3) 0.003(3)
C20 0.048(4) 0.063(4) 0.035(3) -0.008(3) -0.009(3) 0.011(3)
C22 0.034(3) 0.068(4) 0.037(3) 0.007(3) -0.002(3) 0.007(3)
C23 0.029(3) 0.069(4) 0.041(3) 0.012(3) -0.004(2) 0.006(3)
C24 0.047(4) 0.061(4) 0.043(4) 0.015(3) -0.005(3) 0.004(3)
C25 0.047(4) 0.080(5) 0.046(4) 0.017(3) -0.014(3) -0.001(4)
C26 0.051(4) 0.069(4) 0.055(4) 0.020(3) -0.020(3) -0.006(3)
C27 0.056(4) 0.072(4) 0.056(4) 0.019(4) -0.028(3) -0.011(4)
C28 0.043(4) 0.070(4) 0.049(4) 0.015(3) -0.012(3) 0.001(3)
C29 0.045(3) 0.030(3) 0.044(3) 0.007(2) 0.005(3) 0.003(3)
C30 0.043(3) 0.039(3) 0.057(4) 0.005(3) 0.005(3) 0.013(3)
C31 0.051(3) 0.037(3) 0.039(3) 0.008(3) 0.003(3) 0.007(3)
C32 0.039(4) 0.036(3) 0.106(6) -0.009(4) -0.012(4) -0.006(3)
C33 0.062(5) 0.051(5) 0.083(6) -0.006(4) -0.017(4) -0.009(4)
C36 0.070(9) 0.068(9) 0.067(9) -0.002(9) -0.022(8) -0.028(8)
C100 0.086(7) 0.093(7) 0.060(6) 0.001(6) 0.009(6) -0.007(6)
C101 0.081(9) 0.118(10) 0.102(9) -0.017(8) -0.013(8) 0.010(8)
O102 0.131(9) 0.140(9) 0.144(9) -0.014(8) -0.020(8) 0.026(8)

loop_
_atom_type_symbol
_atom_type_description
_atom_type_scat_dispersion_real
_atom_type_scat_dispersion_imag
_atom_type_scat_source
C C 0.0033 0.0016 'International Tables Vol C Tables 4.2.6.8 and 6.1.1.4'
H H 0.0000 0.0000 'International Tables Vol C Tables 4.2.6.8 and 6.1.1.4'
N N 0.0061 0.0033 'International Tables Vol C Tables 4.2.6.8 and 6.1.1.4'
O O 0.0106 0.0060 'International Tables Vol C Tables 4.2.6.8 and 6.1.1.4'
Zn Zn 0.2839 1.4301 'International Tables Vol C Tables 4.2.6.8 and 6.1.1.4'

loop_
_geom_angle_atom_site_label_1
_geom_angle_atom_site_label_2
_geom_angle_atom_site_label_3
_geom_angle
_geom_angle_site_symmetry_1
_geom_angle_site_symmetry_3
O2 Zn1 O1 110.79(19) . .
O2 Zn1 O1 83.00(16) . 3_566
O1 Zn1 O1 87.85(19) . 3_566
O2 Zn1 N1 113.15(19) . .
O1 Zn1 N1 83.92(17) . .
O1 Zn1 N1 163.63(19) 3_566 .
O2 Zn1 O3 98.41(19) . .
O1 Zn1 O3 149.67(17) . .
O1 Zn1 O3 104.13(17) 3_566 .
N1 Zn1 O3 77.03(17) . .
C5 N1 N6 117.9(4) . .
C5 N1 Zn1 129.4(4) . .
N6 N1 Zn1 112.5(3) . .
C3 O1 Zn1 126.9(4) . .
C3 O1 Zn1 110.1(3) . 4_656
Zn1 O1 Zn1 113.62(19) . 4_656
C2 C1 C15 119.0(6) . 4_656
C2 C1 H1 120.5 . .
C15 C1 H1 120.5 4_656 .
O6 Zn2 O5 83.42(18) . 3_465
O6 Zn2 O5 112.66(18) . .
O5 Zn2 O5 92.10(18) 3_465 .
O6 Zn2 O7 102.58(19) . .
O5 Zn2 O7 101.54(18) 3_465 .
O5 Zn2 O7 143.44(19) . .
O6 Zn2 N2 106.9(2) . .
O5 Zn2 N2 169.7(2) 3_465 .
O5 Zn2 N2 84.45(19) . .
O7 Zn2 N2 76.1(2) . .
C14 O2 Zn1 111.2(4) . .
C1 C2 C4 121.4(6) . .
C1 C2 H2A 119.3 . .
C4 C2 H2A 119.3 . .
C20 N2 N7 120.8(6) . .
C20 N2 Zn2 126.7(5) . .
N7 N2 Zn2 111.5(4) . .
C7 O3 Zn1 114.0(4) . .
O1 C3 C4 123.4(5) . .
O1 C3 C14 116.9(5) . 4_656
C4 C3 C14 119.6(5) . 4_656
C31 N3 C33 121.4(6) . .
C31 N3 C32 120.6(6) . .
C33 N3 C32 117.9(6) . .
C11 O4 H4A 109.5 . .
C3 C4 C2 119.4(6) . .
C3 C4 C5 123.0(5) . .
C2 C4 C5 117.5(5) . .
C36 N4 C100 123.8(13) . .
C36 N4 C101 124.3(13) . .
C100 N4 C101 111.9(12) . .
C18 O5 Zn2 110.2(4) . 4_665
C18 O5 Zn2 125.4(4) . .
Zn2 O5 Zn2 117.7(2) 4_665 .
N1 C5 C4 123.2(5) . .
N1 C5 H5A 118.4 . .
C4 C5 H5A 118.4 . .
C29 O6 Zn2 110.4(4) . .
C7 N6 N1 114.9(5) . .
C7 N6 H6A 122.6 . .
N1 N6 H6A 122.6 . .
O3 C7 N6 121.2(6) . .
O3 C7 C8 122.4(5) . .
N6 C7 C8 116.4(5) . .
C22 O7 Zn2 114.8(5) . .
C22 N7 N2 116.1(6) . .
C22 N7 H21A 121.9 . .
N2 N7 H21A 121.9 . .
C9 C8 C13 118.6(6) . .
C9 C8 C7 123.1(6) . .
C13 C8 C7 118.3(6) . .
C26 O8 H8A 109.5 . .
C8 C9 C10 120.0(6) . .
C8 C9 H9A 120.0 . .
C10 C9 H9A 120.0 . .
C11 C10 C9 121.8(6) . .
C11 C10 H10A 119.1 . .
C9 C10 H10A 119.1 . .
H10G O10 H10H 107.4 . .
O4 C11 C10 123.5(6) . .
O4 C11 C12 117.1(6) . .
C10 C11 C12 119.3(6) . .
H11B O11 H11A 110.4 . .
C13 C12 C11 119.0(7) . .
C13 C12 H12A 120.5 . .
C11 C12 H12A 120.5 . .
C8 C13 C12 121.2(7) . .
C8 C13 H13A 119.4 . .
C12 C13 H13A 119.4 . .
O2 C14 C15 123.2(6) . .
O2 C14 C3 117.5(5) . 3_566
C15 C14 C3 119.3(6) . 3_566
C14 C15 C1 121.1(6) . 3_566
C14 C15 H15 119.5 . .
C1 C15 H15 119.5 3_566 .
C30 C16 C17 119.9(7) 4_665 .
C30 C16 H16 120.1 4_665 .
C17 C16 H16 120.1 . .
C16 C17 C19 121.0(7) . .
C16 C17 H17A 119.5 . .
C19 C17 H17A 119.5 . .
O5 C18 C29 117.5(6) . 4_665
O5 C18 C19 123.4(6) . .
C29 C18 C19 119.1(6) 4_665 .
C17 C19 C18 118.1(7) . .
C17 C19 C20 119.5(7) . .
C18 C19 C20 122.3(6) . .
N2 C20 C19 124.3(6) . .
N2 C20 H20A 117.9 . .
C19 C20 H20A 117.9 . .
O7 C22 N7 120.3(7) . .
O7 C22 C23 120.4(7) . .
N7 C22 C23 119.3(6) . .
C28 C23 C24 119.1(7) . .
C28 C23 C22 118.1(6) . .
C24 C23 C22 122.7(7) . .
C25 C24 C23 120.6(8) . .
C25 C24 H24A 119.7 . .
C23 C24 H24A 119.7 . .
C24 C25 C26 120.5(7) . .
C24 C25 H25A 119.8 . .
C26 C25 H25A 119.8 . .
O8 C26 C25 124.0(7) . .
O8 C26 C27 116.5(8) . .
C25 C26 C27 119.5(7) . .
C28 C27 C26 118.5(8) . .
C28 C27 H27A 120.7 . .
C26 C27 H27A 120.7 . .
C23 C28 C27 121.8(7) . .
C23 C28 H28A 119.1 . .
C27 C28 H28A 119.1 . .
O6 C29 C30 122.1(6) . .
O6 C29 C18 117.5(6) . 3_465
C30 C29 C18 120.4(6) . 3_465
C16 C30 C29 121.4(7) 3_465 .
C16 C30 H30 119.3 3_465 .
C29 C30 H30 119.3 . .
O9 C31 N3 125.2(7) . .
O9 C31 H31A 117.4 . .
N3 C31 H31A 117.4 . .
N3 C32 H32A 109.5 . .
N3 C32 H32B 109.5 . .
H32A C32 H32B 109.5 . .
N3 C32 H32C 109.5 . .
H32A C32 H32C 109.5 . .
H32B C32 H32C 109.5 . .
N3 C33 H33A 109.5 . .
N3 C33 H33B 109.5 . .
H33A C33 H33B 109.5 . .
N3 C33 H33C 109.5 . .
H33A C33 H33C 109.5 . .
H33B C33 H33C 109.5 . .
N4 C36 H36A 109.5 . .
N4 C36 H36B 109.5 . .
H36A C36 H36B 109.5 . .
N4 C36 H36C 109.5 . .
H36A C36 H36C 109.5 . .
H36B C36 H36C 109.5 . .
O102 C100 N4 121(2) . .
O102 C100 H100 119.5 . .
N4 C100 H100 119.5 . .
N4 C101 H10C 109.5 . .
N4 C101 H10D 109.5 . .
H10C C101 H10D 109.5 . .
N4 C101 H10E 109.5 . .
H10C C101 H10E 109.5 . .
H10D C101 H10E 109.5 . .

loop_
_geom_bond_atom_site_label_1
_geom_bond_atom_site_label_2
_geom_bond_distance
_geom_bond_site_symmetry_2
Zn1 O2 1.988(5) .
Zn1 O1 2.010(4) .
Zn1 O1 2.028(4) 3_566
Zn1 N1 2.083(4) .
Zn1 O3 2.092(4) .
N1 C5 1.300(7) .
N1 N6 1.388(6) .
O1 C3 1.358(7) .
O1 Zn1 2.028(4) 4_656
C1 C2 1.366(9) .
C1 C15 1.415(10) 4_656
C1 H1 0.9300 .
Zn2 O6 1.973(5) .
Zn2 O5 2.013(4) 3_465
Zn2 O5 2.020(4) .
Zn2 O7 2.068(5) .
Zn2 N2 2.093(6) .
O2 C14 1.353(8) .
C2 C4 1.404(9) .
C2 H2A 0.9300 .
N2 C20 1.256(10) .
N2 N7 1.350(8) .
O3 C7 1.258(7) .
C3 C4 1.398(8) .
C3 C14 1.421(8) 4_656
N3 C31 1.317(8) .
N3 C33 1.463(9) .
N3 C32 1.466(9) .
O4 C11 1.345(8) .
O4 H4A 0.8200 .
C4 C5 1.437(8) .
N4 C36 1.321(16) .
N4 C100 1.361(14) .
N4 C101 1.414(18) .
O5 C18 1.324(7) .
O5 Zn2 2.013(4) 4_665
C5 H5A 0.9300 .
O6 C29 1.347(8) .
N6 C7 1.359(8) .
N6 H6A 0.8600 .
C7 C8 1.473(8) .
O7 C22 1.240(8) .
N7 C22 1.340(10) .
N7 H21A 0.8600 .
C8 C9 1.380(8) .
C8 C13 1.383(9) .
O8 C26 1.353(9) .
O8 H8A 0.8200 .
C9 C10 1.384(8) .
C9 H9A 0.9300 .
O9 C31 1.230(8) .
C10 C11 1.350(9) .
C10 H10A 0.9300 .
O10 H10G 0.8499 .
O10 H10H 0.8501 .
C11 C12 1.399(10) .
O11 H11B 0.8500 .
O11 H11A 0.8500 .
C12 C13 1.390(10) .
C12 H12A 0.9300 .
C13 H13A 0.9300 .
C14 C15 1.379(9) .
C14 C3 1.421(8) 3_566
C15 C1 1.415(10) 3_566
C15 H15 0.9300 .
C16 C30 1.390(11) 4_665
C16 C17 1.393(12) .
C16 H16 0.9300 .
C17 C19 1.434(10) .
C17 H17A 0.9300 .
C18 C29 1.419(9) 4_665
C18 C19 1.441(9) .
C19 C20 1.445(11) .
C20 H20A 0.9300 .
C22 C23 1.476(10) .
C23 C28 1.390(12) .
C23 C24 1.408(10) .
C24 C25 1.375(10) .
C24 H24A 0.9300 .
C25 C26 1.405(12) .
C25 H25A 0.9300 .
C26 C27 1.428(10) .
C27 C28 1.390(11) .
C27 H27A 0.9300 .
C28 H28A 0.9300 .
C29 C30 1.391(9) .
C29 C18 1.419(9) 3_465
C30 C16 1.390(11) 3_465
C30 H30 0.9300 .
C31 H31A 0.9300 .
C32 H32A 0.9600 .
C32 H32B 0.9600 .
C32 H32C 0.9600 .
C33 H33A 0.9600 .
C33 H33B 0.9600 .
C33 H33C 0.9600 .
C36 H36A 0.9600 .
C36 H36B 0.9600 .
C36 H36C 0.9600 .
C100 O102 1.145(16) .
C100 H100 0.9300 .
C101 H10C 0.9600 .
C101 H10D 0.9600 .
C101 H10E 0.9600 .
